data_1514020
loop_
_publ_author_name
'Akimoto, J.'
'Takahashi, Y.'
'Kijima, N.'
'Gotoh, Y.'

_publ_section_title
;
 Single-crystal X-ray structure analysis of the low temperature form of Li
 Mn2 O4
;
_journal_coden_ASTM SSIOD3
_journal_name_full 'Solid State Ionics'
_journal_page_first 491
_journal_page_last 494
_journal_paper_doi 10.1016/j.ssi.2004.01.051
_journal_volume 172
_journal_year 2004
_chemical_formula_structural 'Li Mn2 O4'
_chemical_formula_sum 'Li Mn2 O4'
_chemical_name_systematic
;
Lithium Manganese Oxide (1/2/4) - Lt
;
_space_group_IT_number 70
_symmetry_Int_Tables_number 70
_symmetry_space_group_name_Hall '-F 2uv 2vw'
_symmetry_space_group_name_H-M 'F d d d :2'
_audit_creation_date 2006/10/01
_cell_angle_alpha 90.
_cell_angle_beta 90.
_cell_angle_gamma 90.
_cell_formula_units_Z 72
_cell_length_a 24.750(3)
_cell_length_b 24.801(2)
_cell_length_c 8.1903(9)
_cell_volume 5027.4(9)
_refine_ls_R_factor_all 0.0558
_cod_data_source_file 'data_LiMn2O4melanie151906.cif'
_cod_data_source_block /var/www/cod/tmp/uploads/1395833402.47-D290F29E9218B844.cif
_cod_original_cell_volume 5027.41
_cod_original_sg_symbol_H-M 'F d d d Z'
_cod_original_formula_sum 'Li1 Mn2 O4'
_cod_database_code 1514020

loop_
_symmetry_equiv_pos_site_id
_symmetry_equiv_pos_as_xyz
1 'x+3/4, y+3/4, -z'
2 'x+3/4, -y, z+3/4'
3 '-x, y+3/4, z+3/4'
4 '-x, -y, -z'
5 '-x+1/4, -y+1/4, z'
6 '-x+1/4, y, -z+1/4'
7 'x, -y+1/4, -z+1/4'
8 'x, y, z'
9 'x+3/4, y+1/4, -z+1/2'
10 'x+1/4, y+3/4, -z+1/2'
11 'x+1/4, y+1/4, -z'
12 'x+3/4, -y+1/2, z+1/4'
13 'x+1/4, -y, z+1/4'
14 'x+1/4, -y+1/2, z+3/4'
15 '-x, y+1/4, z+1/4'
16 '-x+1/2, y+3/4, z+1/4'
17 '-x+1/2, y+1/4, z+3/4'
18 '-x, -y+1/2, -z+1/2'
19 '-x+1/2, -y, -z+1/2'
20 '-x+1/2, -y+1/2, -z'
21 '-x+1/4, -y+3/4, z+1/2'
22 '-x+3/4, -y+1/4, z+1/2'
23 '-x+3/4, -y+3/4, z'
24 '-x+1/4, y+1/2, -z+3/4'
25 '-x+3/4, y, -z+3/4'
26 '-x+3/4, y+1/2, -z+1/4'
27 'x, -y+3/4, -z+3/4'
28 'x+1/2, -y+1/4, -z+3/4'
29 'x+1/2, -y+3/4, -z+1/4'
30 'x, y+1/2, z+1/2'
31 'x+1/2, y, z+1/2'
32 'x+1/2, y+1/2, z'

loop_
_atom_site_aniso_label
_atom_site_aniso_type_symbol
_atom_site_aniso_U_11
_atom_site_aniso_U_22
_atom_site_aniso_U_33
_atom_site_aniso_U_12
_atom_site_aniso_U_13
_atom_site_aniso_U_23
Li1 Li1+ 0.006(6) 0.010(5) 0.021(10) 0.000 0.000 0.000
Li2 Li1+ 0.004(4) 0.007(3) 0.011(7) 0.000 -0.001(5) 0.000
Li3 Li1+ 0.011(5) 0.015(5) 0.010(7) 0.000 0.000 -0.003(5)
Li4 Li1+ 0.016(4) 0.008(2) 0.007(3) -0.001(2) 0.005(4) 0.005(3)
Mn1 Mn3+ 0.0058(3) 0.00463(19) 0.0050(3) 0.0000(2) -0.0003(3) -0.0005(3)
Mn2 Mn3.25+ 0.00566(16) 0.00565(14) 0.0047(2) -0.00100(14) -0.00049(19) -0.00013(19)
Mn3 Mn3+ 0.00379(14) 0.00665(13) 0.0048(2) 0.00003(13) 0.00046(18) -0.00023(17)
Mn4 Mn4+ 0.00455(17) 0.00485(11) 0.0042(3) -0.00006(13) 0.00119(17) -0.0001(2)
Mn5 Mn4+ 0.00359(15) 0.00437(13) 0.0039(2) 0.00028(12) 0.0000(2) 0.00002(16)
O1 O2- 0.0051(8) 0.0060(6) 0.0086(10) -0.0007(6) -0.0012(9) -0.0027(10)
O2 O2- 0.0085(9) 0.0054(6) 0.0048(11) 0.0021(6) -0.0026(10) 0.0015(8)
O3 O2- 0.0055(9) 0.0141(9) 0.0068(11) 0.0003(8) -0.0007(10) 0.0037(11)
O4 O2- 0.0153(11) 0.0045(7) 0.0067(13) 0.0022(7) -0.0047(11) 0.0005(8)
O5 O2- 0.0063(8) 0.0074(7) 0.0079(12) -0.0001(6) 0.0021(10) -0.0034(9)
O6 O2- 0.0059(8) 0.0066(7) 0.0074(12) 0.0003(7) -0.0006(10) -0.0018(9)
O7 O2- 0.0044(9) 0.0113(8) 0.0064(12) -0.0002(7) -0.0003(10) -0.0011(9)
O8 O2- 0.0076(9) 0.0062(7) 0.0029(9) -0.0018(6) -0.0002(9) 0.0000(8)
O9 O2- 0.0256(14) 0.0062(7) 0.0087(12) 0.0011(9) -0.0001(17) 0.0004(10)

loop_
_atom_site_label
_atom_site_type_symbol
_atom_site_symmetry_multiplicity
_atom_site_Wyckoff_symbol
_atom_site_fract_x
_atom_site_fract_y
_atom_site_fract_z
_atom_site_occupancy
_atom_site_attached_hydrogens
_atom_site_U_iso_or_equiv
Li1 Li1+ 8 a 0.125 0.125 0.125 1. 0 0.012(3)
Li2 Li1+ 16 f 0.375 0.2126(3) 0.375 1. 0 0.008(3)
Li3 Li1+ 16 e 0.2058(4) 0.375 0.375 1. 0 0.012(3)
Li4 Li1+ 32 h 0.2905(4) 0.2940(4) 0.1243(10) 1. 0 0.0104(12)
Mn1 Mn3+ 16 d 0.250 0.250 0.5 1. 0 0.00514(13)
Mn2 Mn3.25+ 32 h 0.08104(3) 0.08503(2) 0.50112(9) 1. 0 0.00533(8)
Mn3 Mn3+ 32 h 0.08401(3) 0.33053(3) 0.24981(11) 1. 0 0.00508(8)
Mn4 Mn4+ 32 h 0.25333(3) 0.16804(2) 0.24506(10) 1. 0 0.00454(10)
Mn5 Mn4+ 32 h 0.16668(2) 0.24427(2) 0.24440(9) 1. 0 0.00397(9)
O1 O2- 32 h 0.17443(11) 0.16824(10) 0.2622(4) 1. 0 0.0065(4)
O2 O2- 32 h 0.07891(12) 0.00767(10) 0.4804(5) 1. 0 0.0062(4)
O3 O2- 32 h 0.07874(13) 0.33225(11) 0.4820(5) 1. 0 0.0088(5)
O4 O2- 32 h 0.25205(14) 0.17260(9) 0.4766(5) 1. 0 0.0089(5)
O5 O2- 32 h 0.00650(11) 0.00675(9) 0.2381(4) 1. 0 0.0072(4)
O6 O2- 32 h 0.25636(12) 0.09017(9) 0.2383(5) 1. 0 0.0066(5)
O7 O2- 32 h 0.16256(12) 0.32346(10) 0.2363(5) 1. 0 0.0074(5)
O8 O2- 32 h 0.08990(10) 0.24413(9) 0.2345(5) 1. 0 0.0056(4)
O9 O2- 32 h 0.08369(16) 0.16162(10) 0.5156(4) 1. 0 0.0135(6)

loop_
_atom_type_symbol
_atom_type_oxidation_number
Li1+ 1
Mn3+ 3
Mn3.25+ 3.25
Mn4+ 4
O2- -2
